data_4084366
loop_
_publ_author_name
'Izod, Keith'
'Wills, Corinne'
'Anderson, Emma'
'Harrington, Ross W.'
'Probert, Michael R.'

_publ_section_title
;
 Insights into the Stability and Structures of Phosphine-Boranes and Their
 \a-Metalated Derivatives
;
_journal_issue 19
_journal_name_full Organometallics
_journal_page_first 5283
_journal_paper_doi 10.1021/om5005995
_journal_volume 33
_journal_year 2014
_chemical_formula_moiety 'C25 H47 B2 Li N2 P2'
_chemical_formula_sum 'C25 H47 B2 Li N2 P2'
_chemical_formula_weight 466.14
_chemical_name_systematic
;
 ?
;
_space_group_crystal_system triclinic
_space_group_IT_number 2
_space_group_name_Hall '-P 1'
_space_group_name_H-M_alt 'P -1'
_symmetry_space_group_name_Hall '-P 1'
_symmetry_space_group_name_H-M 'P -1'
_atom_sites_solution_hydrogens mixed
_audit_creation_date 2014-04-01
_audit_creation_method
;
Olex2 1.2-alpha
(compiled 2014.03.19 svn.r2915 for OlexSys, GUI svn.r4811)
;
_cell_angle_alpha 78.471(3)
_cell_angle_beta 79.092(3)
_cell_angle_gamma 76.368(3)
_cell_formula_units_Z 4
_cell_length_a 12.4933(4)
_cell_length_b 14.0993(5)
_cell_length_c 17.8125(6)
_cell_measurement_reflns_used 10628
_cell_measurement_temperature 150
_cell_measurement_theta_max 28.5561
_cell_measurement_theta_min 2.9941
_cell_volume 2954.24(18)
_computing_cell_refinement
;
CrysAlisPro, Agilent Technologies,
Version 1.171.34.49 (release 20-01-2011 CrysAlis171 .NET)
(compiled Jan 20 2011,15:58:25)
;
_computing_data_collection
;
CrysAlisPro, Agilent Technologies,
Version 1.171.34.49 (release 20-01-2011 CrysAlis171 .NET)
(compiled Jan 20 2011,15:58:25)
;
_computing_data_reduction
;
CrysAlisPro, Agilent Technologies,
Version 1.171.34.49 (release 20-01-2011 CrysAlis171 .NET)
(compiled Jan 20 2011,15:58:25)
;
_computing_molecular_graphics 'Olex2 (Dolomanov et al., 2009)'
_computing_publication_material 'Olex2 (Dolomanov et al., 2009)'
_computing_structure_refinement 'XL (Sheldrick, 2008)'
_diffrn_ambient_temperature 150
_diffrn_detector_area_resol_mean 10.3968
_diffrn_measured_fraction_theta_full 0.972
_diffrn_measured_fraction_theta_max 0.817
_diffrn_measurement_device_type 'Xcalibur, Atlas, Gemini ultra'
_diffrn_measurement_method '\w scans'
_diffrn_orient_matrix_UB_11 0.0553071000
_diffrn_orient_matrix_UB_12 -0.0037807000
_diffrn_orient_matrix_UB_13 -0.0198621000
_diffrn_orient_matrix_UB_21 -0.0062719000
_diffrn_orient_matrix_UB_22 -0.0396312000
_diffrn_orient_matrix_UB_23 -0.0167232000
_diffrn_orient_matrix_UB_31 -0.0198107000
_diffrn_orient_matrix_UB_32 0.0341705000
_diffrn_orient_matrix_UB_33 -0.0318607000
_diffrn_radiation_monochromator graphite
_diffrn_radiation_type MoK\a
_diffrn_radiation_wavelength 0.71073
_diffrn_reflns_av_R_equivalents 0.0248
_diffrn_reflns_av_unetI/netI 0.0388
_diffrn_reflns_Laue_measured_fraction_full 0.972
_diffrn_reflns_Laue_measured_fraction_max 0.817
_diffrn_reflns_limit_h_max 16
_diffrn_reflns_limit_h_min -16
_diffrn_reflns_limit_k_max 14
_diffrn_reflns_limit_k_min -18
_diffrn_reflns_limit_l_max 22
_diffrn_reflns_limit_l_min -24
_diffrn_reflns_number 27195
_diffrn_reflns_point_group_measured_fraction_full 0.972
_diffrn_reflns_point_group_measured_fraction_max 0.817
_diffrn_reflns_theta_full 26.000
_diffrn_reflns_theta_max 28.619
_diffrn_reflns_theta_min 3.000
_diffrn_source 'Enhance (Mo) X-ray Source'
_diffrn_standards_number 0
_exptl_absorpt_coefficient_mu 0.161
_exptl_absorpt_correction_T_max 1.00000
_exptl_absorpt_correction_T_min 0.97211
_exptl_absorpt_correction_type multi-scan
_exptl_absorpt_process_details
;
CrysAlisPro, Agilent Technologies,
Version 1.171.34.49 (release 20-01-2011 CrysAlis171 .NET)
(compiled Jan 20 2011,15:58:25)
Empirical absorption correction using spherical harmonics,
 implemented in SCALE3 ABSPACK scaling algorithm.
;
_exptl_crystal_colour 'clear light colourless'
_exptl_crystal_colour_lustre clear
_exptl_crystal_colour_modifier light
_exptl_crystal_colour_primary colourless
_exptl_crystal_density_diffrn 1.048
_exptl_crystal_description block
_exptl_crystal_F_000 1016
_exptl_crystal_size_max 0.42
_exptl_crystal_size_mid 0.4
_exptl_crystal_size_min 0.3
_refine_diff_density_max 0.335
_refine_diff_density_min -0.313
_refine_diff_density_rms 0.044
_refine_ls_extinction_method none
_refine_ls_goodness_of_fit_ref 1.034
_refine_ls_hydrogen_treatment mixed
_refine_ls_matrix_type full
_refine_ls_number_parameters 649
_refine_ls_number_reflns 12382
_refine_ls_number_restraints 552
_refine_ls_restrained_S_all 1.024
_refine_ls_R_factor_all 0.0591
_refine_ls_R_factor_gt 0.0411
_refine_ls_shift/su_max 0.001
_refine_ls_shift/su_mean 0.000
_refine_ls_structure_factor_coef Fsqd
_refine_ls_weighting_details 'w=1/[\s^2^(Fo^2^)+(0.0402P)^2^+1.1185P] where P=(Fo^2^+2Fc^2^)/3'
_refine_ls_weighting_scheme calc
_refine_ls_wR_factor_gt 0.0936
_refine_ls_wR_factor_ref 0.1055
_reflns_Friedel_coverage 0.000
_reflns_number_gt 9669
_reflns_number_total 12382
_reflns_threshold_expression 'I > 2\s(I)'
_cod_data_source_file om5005995_si_002.cif
_cod_data_source_block 3b
_cod_depositor_comments 'Adding full bibliography for 4084362--4084367.cif.'
_cod_database_code 4084366
_shelxl_version_number 2013-4
_chemical_oxdiff_formula 'C40 H50 P2 N2 B2 Li'
_shelx_space_group_comment
;
The symmetry employed for this shelxl refinement is uniquely defined
by the following loop, which should always be used as a source of
symmetry information in preference to the above space-group names.
They are only intended as comments.
;
_shelx_estimated_absorpt_t_max 0.953
_shelx_estimated_absorpt_t_min 0.935
_reflns_odcompleteness_completeness 99.82
_reflns_odcompleteness_iscentric 1
_reflns_odcompleteness_theta 24.97
_olex2_refinement_description
;
1. Fixed Uiso
 At 1.2 times of:
  All C(H) groups, All C(H,H) groups
 At 1.5 times of:
  All C(H,H,H) groups
2. Rigid body (RIGU) restrains
 All non-hydrogen atoms
 with sigma for 1-2 distances of 0.004 and sigma for 1-3 distances of 0.004
3.a Ternary CH refined with riding coordinates:
 C2(H2), C5(H5), C27(H27), C30(H30)
3.b Secondary CH2 refined with riding coordinates:
 C22(H22A,H22B), C23(H23A,H23B), C47(H47A,H47B), C48(H48A,H48B)
3.c Aromatic/amide H refined with riding coordinates:
 C9(H9), C10(H10), C11(H11), C12(H12), C13(H13), C15(H15), C16(H16), C17(H17),
 C18(H18), C19(H19), C34(H34), C35(H35), C36(H36), C37(H37), C38(H38), C40(H40),
  C41(H41), C42(H42), C43(H43), C44(H44)
3.d Idealised Me refined as rotating group:
 C3(H3A,H3B,H3C), C4(H4A,H4B,H4C), C6(H6A,H6B,H6C), C7(H7A,H7B,H7C), C20(H20A,
 H20B,H20C), C21(H21A,H21B,H21C), C24(H24A,H24B,H24C), C25(H25A,H25B,H25C),
 C28(H28A,H28B,H28C), C29(H29A,H29B,H29C), C31(H31A,H31B,H31C), C32(H32A,H32B,
 H32C), C45(H45A,H45B,H45C), C46(H46A,H46B,H46C), C49(H49A,H49B,H49C), C50(H50A,
 H50B,H50C)
;

loop_
_space_group_symop_operation_xyz
'x, y, z'
'-x, -y, -z'

loop_
_atom_site_label
_atom_site_type_symbol
_atom_site_fract_x
_atom_site_fract_y
_atom_site_fract_z
_atom_site_U_iso_or_equiv
_atom_site_adp_type
_atom_site_occupancy
_atom_site_site_symmetry_order
_atom_site_calc_flag
_atom_site_refinement_flags_posn
P1 P 0.50750(3) 0.70094(3) 0.39772(2) 0.01917(9) Uani 1 1 d .
P2 P 0.28096(3) 0.68703(3) 0.35847(2) 0.01991(10) Uani 1 1 d .
B1 B 0.50086(17) 0.84070(13) 0.36180(11) 0.0263(4) Uani 1 1 d .
H1A H 0.5102(14) 0.8555(12) 0.2955(10) 0.026(4) Uiso 1 1 d .
H1B H 0.5729(16) 0.8566(14) 0.3821(11) 0.043(5) Uiso 1 1 d .
H1C H 0.4209(16) 0.8827(14) 0.3887(11) 0.040(5) Uiso 1 1 d .
B2 B 0.25983(16) 0.81525(13) 0.29392(12) 0.0266(4) Uani 1 1 d .
H2A H 0.3370(14) 0.8161(12) 0.2513(10) 0.027(4) Uiso 1 1 d .
H2B H 0.2440(14) 0.8713(13) 0.3339(10) 0.030(5) Uiso 1 1 d .
H2C H 0.1854(16) 0.8227(13) 0.2651(10) 0.038(5) Uiso 1 1 d .
Li1 Li 0.3678(2) 0.94105(19) 0.28199(16) 0.0269(6) Uani 1 1 d .
N1 N 0.38572(13) 0.99879(11) 0.16303(8) 0.0366(4) Uani 1 1 d .
N2 N 0.34974(13) 1.08808(10) 0.30022(9) 0.0366(4) Uani 1 1 d .
C1 C 0.38864(13) 0.65378(11) 0.41104(9) 0.0225(3) Uani 1 1 d .
H1 H 0.3896(15) 0.5960(14) 0.4476(10) 0.033(5) Uiso 1 1 d .
C2 C 0.55058(13) 0.66989(12) 0.49468(9) 0.0244(3) Uani 1 1 d .
H2 H 0.5503 0.5982 0.5137 0.029 Uiso 1 1 calc R
C3 C 0.66779(15) 0.68473(16) 0.49459(11) 0.0408(5) Uani 1 1 d .
H3A H 0.6865 0.6651 0.5472 0.061 Uiso 1 1 calc GR
H3B H 0.6707 0.7546 0.4765 0.061 Uiso 1 1 calc GR
H3C H 0.7213 0.6441 0.4600 0.061 Uiso 1 1 calc GR
C4 C 0.46577(16) 0.72853(14) 0.55047(10) 0.0350(4) Uani 1 1 d .
H4A H 0.4854 0.7073 0.6028 0.052 Uiso 1 1 calc GR
H4B H 0.3915 0.7169 0.5503 0.052 Uiso 1 1 calc GR
H4C H 0.4657 0.7992 0.5343 0.052 Uiso 1 1 calc GR
C5 C 0.62409(14) 0.63170(12) 0.33650(9) 0.0297(4) Uani 1 1 d .
H5 H 0.6913 0.6600 0.3335 0.036 Uiso 1 1 calc R
C6 C 0.65230(16) 0.52173(13) 0.36986(11) 0.0405(5) Uani 1 1 d .
H6A H 0.7106 0.4874 0.3337 0.061 Uiso 1 1 calc GR
H6B H 0.5856 0.4937 0.3777 0.061 Uiso 1 1 calc GR
H6C H 0.6788 0.5136 0.4196 0.061 Uiso 1 1 calc GR
C7 C 0.59612(17) 0.64605(15) 0.25449(10) 0.0402(5) Uani 1 1 d .
H7A H 0.6590 0.6111 0.2217 0.060 Uiso 1 1 calc GR
H7B H 0.5817 0.7167 0.2331 0.060 Uiso 1 1 calc GR
H7C H 0.5298 0.6195 0.2562 0.060 Uiso 1 1 calc GR
C8 C 0.28278(13) 0.59358(11) 0.29962(9) 0.0225(3) Uani 1 1 d .
C9 C 0.34218(16) 0.49819(12) 0.31767(11) 0.0335(4) Uani 1 1 d .
H9 H 0.3833 0.4821 0.3599 0.040 Uiso 1 1 calc R
C10 C 0.34282(17) 0.42563(13) 0.27523(12) 0.0414(5) Uani 1 1 d .
H10 H 0.3833 0.3602 0.2890 0.050 Uiso 1 1 calc R
C11 C 0.28528(16) 0.44783(14) 0.21345(11) 0.0373(4) Uani 1 1 d .
H11 H 0.2862 0.3982 0.1842 0.045 Uiso 1 1 calc R
C12 C 0.22620(17) 0.54251(14) 0.19414(11) 0.0383(4) Uani 1 1 d .
H12 H 0.1864 0.5583 0.1513 0.046 Uiso 1 1 calc R
C13 C 0.22468(15) 0.61479(13) 0.23702(10) 0.0325(4) Uani 1 1 d .
H13 H 0.1833 0.6798 0.2234 0.039 Uiso 1 1 calc R
C14 C 0.15214(13) 0.68114(11) 0.42675(9) 0.0226(3) Uani 1 1 d .
C15 C 0.07537(14) 0.62679(12) 0.42108(10) 0.0304(4) Uani 1 1 d .
H15 H 0.0899 0.5880 0.3810 0.036 Uiso 1 1 calc R
C16 C -0.02218(15) 0.62875(14) 0.47343(11) 0.0371(4) Uani 1 1 d .
H16 H -0.0738 0.5910 0.4691 0.045 Uiso 1 1 calc R
C17 C -0.04483(15) 0.68477(14) 0.53138(11) 0.0381(4) Uani 1 1 d .
H17 H -0.1121 0.6863 0.5669 0.046 Uiso 1 1 calc R
C18 C 0.03096(17) 0.73892(15) 0.53761(11) 0.0417(5) Uani 1 1 d .
H18 H 0.0158 0.7778 0.5777 0.050 Uiso 1 1 calc R
C19 C 0.12866(15) 0.73697(13) 0.48593(10) 0.0340(4) Uani 1 1 d .
H19 H 0.1803 0.7743 0.4910 0.041 Uiso 1 1 calc R
C20 C 0.4817(2) 0.9392(2) 0.11991(13) 0.0772(9) Uani 1 1 d .
H20A H 0.4907 0.9698 0.0652 0.116 Uiso 1 1 calc GR
H20B H 0.4691 0.8722 0.1243 0.116 Uiso 1 1 calc GR
H20C H 0.5493 0.9361 0.1415 0.116 Uiso 1 1 calc GR
C21 C 0.2851(2) 1.00181(17) 0.13118(13) 0.0546(6) Uani 1 1 d .
H21A H 0.2932 1.0329 0.0766 0.082 Uiso 1 1 calc GR
H21B H 0.2207 1.0403 0.1603 0.082 Uiso 1 1 calc GR
H21C H 0.2741 0.9343 0.1353 0.082 Uiso 1 1 calc GR
C22 C 0.4043(2) 1.09790(16) 0.15928(13) 0.0527(6) Uani 1 1 d .
H22A H 0.3882 1.1382 0.1089 0.063 Uiso 1 1 calc R
H22B H 0.4835 1.0939 0.1626 0.063 Uiso 1 1 calc R
C23 C 0.3324(2) 1.14686(14) 0.22330(14) 0.0532(6) Uani 1 1 d .
H23A H 0.3491 1.2129 0.2201 0.064 Uiso 1 1 calc R
H23B H 0.2533 1.1564 0.2171 0.064 Uiso 1 1 calc R
C24 C 0.2561(2) 1.1207(2) 0.35733(17) 0.0742(8) Uani 1 1 d .
H24A H 0.2502 1.1908 0.3590 0.111 Uiso 1 1 calc GR
H24B H 0.2673 1.0818 0.4084 0.111 Uiso 1 1 calc GR
H24C H 0.1875 1.1116 0.3433 0.111 Uiso 1 1 calc GR
C25 C 0.4537(2) 1.09846(15) 0.32122(15) 0.0559(6) Uani 1 1 d .
H25A H 0.4509 1.1683 0.3220 0.084 Uiso 1 1 calc GR
H25B H 0.5165 1.0740 0.2831 0.084 Uiso 1 1 calc GR
H25C H 0.4634 1.0600 0.3726 0.084 Uiso 1 1 calc GR
P3 P 0.26457(3) 0.72698(3) 0.90347(2) 0.02183(10) Uani 1 1 d .
P4 P 0.04327(3) 0.70146(3) 0.86403(2) 0.02151(10) Uani 1 1 d .
B3 B 0.26321(17) 0.86069(14) 0.85035(12) 0.0295(4) Uani 1 1 d .
H3D H 0.1823(17) 0.9083(14) 0.8685(11) 0.043(5) Uiso 1 1 d .
H3E H 0.2761(15) 0.8619(13) 0.7847(11) 0.038(5) Uiso 1 1 d .
H3F H 0.3336(17) 0.8833(14) 0.8669(11) 0.047(6) Uiso 1 1 d .
B4 B 0.02609(17) 0.81891(14) 0.78663(11) 0.0260(4) Uani 1 1 d .
H4D H 0.0106(14) 0.8826(13) 0.8177(10) 0.029(5) Uiso 1 1 d .
H4E H 0.1046(15) 0.8134(12) 0.7442(10) 0.031(5) Uiso 1 1 d .
H4F H -0.0459(16) 0.8188(13) 0.7588(11) 0.039(5) Uiso 1 1 d .
Li2 Li 0.1364(2) 0.94670(19) 0.76009(16) 0.0272(6) Uani 1 1 d .
N3 N 0.14736(12) 0.99179(10) 0.63815(8) 0.0278(3) Uani 1 1 d .
N4 N 0.12349(11) 1.09752(9) 0.76515(8) 0.0251(3) Uani 1 1 d .
C26 C 0.14467(14) 0.68080(13) 0.92100(9) 0.0268(4) Uani 1 1 d .
H26 H 0.1442(16) 0.6267(15) 0.9617(12) 0.044(5) Uiso 1 1 d .
C27 C 0.29924(14) 0.71679(14) 1.00112(9) 0.0319(4) Uani 1 1 d .
H27 H 0.2940 0.6487 1.0290 0.038 Uiso 1 1 calc R
C28 C 0.21277(18) 0.78914(17) 1.04522(11) 0.0491(5) Uani 1 1 d .
H28A H 0.2287 0.7809 1.0982 0.074 Uiso 1 1 calc GR
H28B H 0.1385 0.7764 1.0467 0.074 Uiso 1 1 calc GR
H28C H 0.2152 0.8569 1.0192 0.074 Uiso 1 1 calc GR
C29 C 0.41661(17) 0.73052(17) 1.00208(12) 0.0486(5) Uani 1 1 d .
H29A H 0.4307 0.7191 1.0558 0.073 Uiso 1 1 calc GR
H29B H 0.4233 0.7981 0.9777 0.073 Uiso 1 1 calc GR
H29C H 0.4711 0.6832 0.9734 0.073 Uiso 1 1 calc GR
C30 C 0.38261(15) 0.64532(13) 0.85349(10) 0.0326(4) Uani 1 1 d .
H30 H 0.4505 0.6739 0.8469 0.039 Uiso 1 1 calc R
C31 C 0.40687(19) 0.54006(14) 0.89800(13) 0.0503(5) Uani 1 1 d .
H31A H 0.4706 0.5004 0.8692 0.075 Uiso 1 1 calc GR
H31B H 0.3414 0.5106 0.9043 0.075 Uiso 1 1 calc GR
H31C H 0.4242 0.5416 0.9491 0.075 Uiso 1 1 calc GR
C32 C 0.35727(18) 0.64340(15) 0.77305(11) 0.0441(5) Uani 1 1 d .
H32A H 0.4192 0.5999 0.7460 0.066 Uiso 1 1 calc GR
H32B H 0.3477 0.7105 0.7432 0.066 Uiso 1 1 calc GR
H32C H 0.2887 0.6187 0.7784 0.066 Uiso 1 1 calc GR
C33 C 0.05183(13) 0.59419(11) 0.81767(9) 0.0254(3) Uani 1 1 d .
C34 C 0.08018(17) 0.49904(13) 0.85775(12) 0.0417(5) Uani 1 1 d .
H34 H 0.0948 0.4897 0.9094 0.050 Uiso 1 1 calc R
C35 C 0.08738(19) 0.41763(14) 0.82326(14) 0.0503(6) Uani 1 1 d .
H35 H 0.1056 0.3529 0.8518 0.060 Uiso 1 1 calc R
C36 C 0.06845(17) 0.42953(14) 0.74849(13) 0.0441(5) Uani 1 1 d .
H36 H 0.0737 0.3734 0.7250 0.053 Uiso 1 1 calc R
C37 C 0.04184(18) 0.52289(14) 0.70777(12) 0.0445(5) Uani 1 1 d .
H37 H 0.0294 0.5316 0.6556 0.053 Uiso 1 1 calc R
C38 C 0.03291(16) 0.60478(13) 0.74218(10) 0.0350(4) Uani 1 1 d .
H38 H 0.0135 0.6692 0.7135 0.042 Uiso 1 1 calc R
C39 C -0.08942(13) 0.70504(12) 0.92907(9) 0.0244(3) Uani 1 1 d .
C40 C -0.16491(15) 0.64796(14) 0.92645(10) 0.0331(4) Uani 1 1 d .
H40 H -0.1474 0.6031 0.8905 0.040 Uiso 1 1 calc R
C41 C -0.26574(16) 0.65581(16) 0.97588(11) 0.0423(5) Uani 1 1 d .
H41 H -0.3167 0.6163 0.9736 0.051 Uiso 1 1 calc R
C42 C -0.29192(16) 0.72034(17) 1.02791(10) 0.0436(5) Uani 1 1 d .
H42 H -0.3606 0.7252 1.0621 0.052 Uiso 1 1 calc R
C43 C -0.21842(17) 0.77812(17) 1.03050(11) 0.0446(5) Uani 1 1 d .
H43 H -0.2372 0.8238 1.0659 0.053 Uiso 1 1 calc R
C44 C -0.11716(15) 0.77019(14) 0.98176(10) 0.0354(4) Uani 1 1 d .
H44 H -0.0665 0.8097 0.9845 0.043 Uiso 1 1 calc R
C45 C 0.23610(19) 0.92581(15) 0.59602(12) 0.0501(5) Uani 1 1 d .
H45A H 0.2395 0.9498 0.5402 0.075 Uiso 1 1 calc GR
H45B H 0.2208 0.8589 0.6078 0.075 Uiso 1 1 calc GR
H45C H 0.3075 0.9245 0.6118 0.075 Uiso 1 1 calc GR
C46 C 0.04120(18) 0.99517(15) 0.61301(12) 0.0439(5) Uani 1 1 d .
H46A H 0.0452 1.0216 0.5575 0.066 Uiso 1 1 calc GR
H46B H -0.0189 1.0379 0.6421 0.066 Uiso 1 1 calc GR
H46C H 0.0263 0.9283 0.6225 0.066 Uiso 1 1 calc GR
C47 C 0.17060(16) 1.09168(12) 0.62561(10) 0.0328(4) Uani 1 1 d .
H47A H 0.1533 1.1270 0.5740 0.039 Uiso 1 1 calc R
H47B H 0.2507 1.0868 0.6265 0.039 Uiso 1 1 calc R
C48 C 0.10219(16) 1.14926(12) 0.68717(10) 0.0325(4) Uani 1 1 d .
H48A H 0.1207 1.2155 0.6783 0.039 Uiso 1 1 calc R
H48B H 0.0221 1.1584 0.6838 0.039 Uiso 1 1 calc R
C49 C 0.22914(15) 1.11169(13) 0.78086(11) 0.0336(4) Uani 1 1 d .
H49A H 0.2250 1.1822 0.7798 0.050 Uiso 1 1 calc GR
H49B H 0.2897 1.0874 0.7413 0.050 Uiso 1 1 calc GR
H49C H 0.2434 1.0750 0.8320 0.050 Uiso 1 1 calc GR
C50 C 0.03381(16) 1.13305(14) 0.82476(11) 0.0388(4) Uani 1 1 d .
H50A H 0.0295 1.2035 0.8240 0.058 Uiso 1 1 calc GR
H50B H 0.0487 1.0959 0.8757 0.058 Uiso 1 1 calc GR
H50C H -0.0370 1.1236 0.8146 0.058 Uiso 1 1 calc GR

loop_
_atom_site_aniso_label
_atom_site_aniso_U_11
_atom_site_aniso_U_22
_atom_site_aniso_U_33
_atom_site_aniso_U_23
_atom_site_aniso_U_13
_atom_site_aniso_U_12
P1 0.0175(2) 0.02041(19) 0.02024(19) -0.00313(15) -0.00328(15) -0.00485(16)
P2 0.0193(2) 0.01787(19) 0.0242(2) -0.00215(15) -0.00578(16) -0.00590(16)
B1 0.0269(10) 0.0213(9) 0.0319(10) 0.0006(8) -0.0081(8) -0.0084(8)
B2 0.0252(10) 0.0206(9) 0.0344(10) 0.0011(8) -0.0100(8) -0.0055(8)
Li1 0.0293(15) 0.0234(13) 0.0291(14) -0.0015(11) -0.0045(12) -0.0097(11)
N1 0.0396(9) 0.0388(8) 0.0296(8) 0.0031(6) -0.0068(7) -0.0107(7)
N2 0.0355(9) 0.0258(7) 0.0509(9) -0.0110(7) -0.0111(7) -0.0034(6)
C1 0.0224(8) 0.0207(8) 0.0258(8) -0.0005(7) -0.0075(7) -0.0067(6)
C2 0.0231(8) 0.0282(8) 0.0230(8) -0.0009(6) -0.0067(6) -0.0075(7)
C3 0.0305(10) 0.0572(12) 0.0388(10) 0.0025(9) -0.0160(8) -0.0170(9)
C4 0.0402(11) 0.0416(10) 0.0260(8) -0.0113(8) -0.0067(8) -0.0076(8)
C5 0.0257(9) 0.0315(9) 0.0295(8) -0.0072(7) 0.0029(7) -0.0051(7)
C6 0.0375(11) 0.0312(9) 0.0448(11) -0.0100(8) 0.0026(9) 0.0049(8)
C7 0.0459(12) 0.0432(11) 0.0280(9) -0.0126(8) 0.0046(8) -0.0050(9)
C8 0.0213(8) 0.0235(8) 0.0251(8) -0.0035(6) -0.0047(6) -0.0083(6)
C9 0.0418(11) 0.0252(8) 0.0395(10) -0.0070(7) -0.0225(9) -0.0040(8)
C10 0.0499(12) 0.0258(9) 0.0542(12) -0.0135(8) -0.0251(10) 0.0006(8)
C11 0.0427(11) 0.0354(10) 0.0411(10) -0.0176(8) -0.0115(9) -0.0082(8)
C12 0.0480(12) 0.0411(10) 0.0320(9) -0.0080(8) -0.0184(9) -0.0098(9)
C13 0.0382(10) 0.0286(9) 0.0322(9) -0.0037(7) -0.0146(8) -0.0036(8)
C14 0.0212(8) 0.0186(7) 0.0274(8) 0.0001(6) -0.0068(6) -0.0036(6)
C15 0.0255(9) 0.0300(9) 0.0383(9) -0.0084(7) -0.0040(7) -0.0092(7)
C16 0.0243(9) 0.0373(10) 0.0506(11) -0.0048(9) -0.0024(8) -0.0125(8)
C17 0.0264(9) 0.0369(10) 0.0436(11) -0.0010(8) 0.0042(8) -0.0038(8)
C18 0.0411(11) 0.0435(11) 0.0402(10) -0.0156(9) 0.0062(9) -0.0102(9)
C19 0.0328(10) 0.0361(10) 0.0376(10) -0.0118(8) -0.0012(8) -0.0147(8)
C20 0.0747(18) 0.102(2) 0.0321(11) -0.0046(12) 0.0087(12) 0.0087(16)
C21 0.0675(15) 0.0519(13) 0.0502(12) 0.0116(10) -0.0334(12) -0.0209(11)
C22 0.0587(14) 0.0493(12) 0.0507(12) 0.0190(10) -0.0172(11) -0.0280(11)
C23 0.0609(14) 0.0215(9) 0.0789(15) 0.0041(10) -0.0290(12) -0.0073(9)
C24 0.0651(17) 0.0700(17) 0.0844(18) -0.0391(15) 0.0016(14) 0.0045(13)
C25 0.0634(15) 0.0307(10) 0.0859(17) -0.0078(11) -0.0365(13) -0.0149(10)
P3 0.0189(2) 0.0258(2) 0.0211(2) -0.00226(16) -0.00414(16) -0.00552(17)
P4 0.0217(2) 0.0225(2) 0.0220(2) -0.00156(16) -0.00561(16) -0.00765(16)
B3 0.0261(10) 0.0270(9) 0.0366(11) 0.0015(8) -0.0096(9) -0.0093(8)
B4 0.0279(10) 0.0237(9) 0.0277(9) 0.0002(8) -0.0089(8) -0.0074(8)
Li2 0.0287(15) 0.0241(13) 0.0298(14) -0.0033(11) -0.0050(12) -0.0077(11)
N3 0.0343(8) 0.0239(7) 0.0265(7) -0.0057(6) -0.0047(6) -0.0071(6)
N4 0.0241(7) 0.0239(7) 0.0286(7) -0.0087(6) -0.0035(6) -0.0039(6)
C26 0.0268(9) 0.0310(9) 0.0250(8) 0.0029(7) -0.0094(7) -0.0125(7)
C27 0.0291(9) 0.0455(10) 0.0244(8) -0.0018(7) -0.0087(7) -0.0137(8)
C28 0.0503(13) 0.0714(15) 0.0315(10) -0.0204(10) -0.0057(9) -0.0139(11)
C29 0.0393(11) 0.0724(15) 0.0413(11) -0.0006(10) -0.0200(9) -0.0219(11)
C30 0.0266(9) 0.0328(9) 0.0346(9) -0.0060(7) -0.0008(7) -0.0011(7)
C31 0.0520(13) 0.0339(10) 0.0556(13) -0.0034(9) -0.0084(10) 0.0066(9)
C32 0.0471(12) 0.0453(11) 0.0351(10) -0.0146(9) 0.0012(9) 0.0006(9)
C33 0.0224(8) 0.0239(8) 0.0317(8) -0.0060(7) -0.0055(7) -0.0058(7)
C34 0.0531(13) 0.0276(9) 0.0481(11) -0.0018(8) -0.0268(10) -0.0043(9)
C35 0.0589(14) 0.0222(9) 0.0736(15) -0.0049(9) -0.0324(12) -0.0003(9)
C36 0.0429(12) 0.0313(10) 0.0642(13) -0.0219(9) -0.0139(10) -0.0030(9)
C37 0.0594(14) 0.0412(11) 0.0395(10) -0.0161(9) -0.0121(10) -0.0115(10)
C38 0.0497(12) 0.0271(9) 0.0310(9) -0.0048(7) -0.0099(8) -0.0101(8)
C39 0.0236(8) 0.0283(8) 0.0214(7) 0.0018(6) -0.0080(6) -0.0068(7)
C40 0.0288(9) 0.0409(10) 0.0326(9) -0.0023(8) -0.0064(8) -0.0146(8)
C41 0.0292(10) 0.0591(13) 0.0395(10) 0.0039(9) -0.0053(8) -0.0205(9)
C42 0.0268(10) 0.0715(14) 0.0265(9) 0.0029(9) -0.0022(8) -0.0090(10)
C43 0.0385(11) 0.0648(13) 0.0286(9) -0.0147(9) -0.0048(8) -0.0013(10)
C44 0.0302(10) 0.0461(11) 0.0329(9) -0.0106(8) -0.0052(8) -0.0097(8)
C45 0.0636(14) 0.0451(12) 0.0374(11) -0.0179(9) 0.0051(10) -0.0038(10)
C46 0.0543(13) 0.0413(11) 0.0444(11) 0.0002(9) -0.0238(10) -0.0190(10)
C47 0.0440(11) 0.0296(9) 0.0264(8) 0.0011(7) -0.0051(8) -0.0157(8)
C48 0.0411(11) 0.0208(8) 0.0364(9) -0.0016(7) -0.0122(8) -0.0054(7)
C49 0.0338(10) 0.0324(9) 0.0396(10) -0.0090(8) -0.0072(8) -0.0123(8)
C50 0.0360(10) 0.0381(10) 0.0415(10) -0.0173(8) 0.0020(8) -0.0032(8)

loop_
_atom_type_symbol
_atom_type_description
_atom_type_scat_dispersion_real
_atom_type_scat_dispersion_imag
_atom_type_scat_source
C C 0.0033 0.0016 'International Tables Vol C Tables 4.2.6.8 and 6.1.1.4'
H H 0.0000 0.0000 'International Tables Vol C Tables 4.2.6.8 and 6.1.1.4'
Li Li -0.0003 0.0001 'International Tables Vol C Tables 4.2.6.8 and 6.1.1.4'
B B 0.0013 0.0007 'International Tables Vol C Tables 4.2.6.8 and 6.1.1.4'
N N 0.0061 0.0033 'International Tables Vol C Tables 4.2.6.8 and 6.1.1.4'
P P 0.1023 0.0942 'International Tables Vol C Tables 4.2.6.8 and 6.1.1.4'

loop_
_geom_angle_atom_site_label_1
_geom_angle_atom_site_label_2
_geom_angle_atom_site_label_3
_geom_angle
C1 P1 B1 119.89(8)
C1 P1 C2 103.47(7)
C1 P1 C5 111.89(8)
C2 P1 B1 108.14(8)
C2 P1 C5 103.96(8)
C5 P1 B1 108.18(8)
C1 P2 B2 118.51(8)
C1 P2 C8 111.85(8)
C1 P2 C14 107.51(7)
C8 P2 B2 108.45(8)
C14 P2 B2 107.39(8)
C14 P2 C8 101.69(7)
P1 B1 H1A 108.9(8)
P1 B1 H1B 104.7(10)
P1 B1 H1C 108.9(9)
P1 B1 Li1 122.84(11)
H1A B1 H1B 111.0(13)
H1A B1 H1C 112.0(13)
H1B B1 H1C 111.0(14)
Li1 B1 H1A 52.3(8)
Li1 B1 H1B 132.2(10)
Li1 B1 H1C 59.8(9)
P2 B2 H2A 106.3(9)
P2 B2 H2B 106.4(8)
P2 B2 H2C 107.3(9)
P2 B2 Li1 126.66(11)
H2A B2 H2B 113.8(12)
H2A B2 H2C 111.8(13)
H2B B2 H2C 110.9(13)
Li1 B2 H2A 59.0(9)
Li1 B2 H2B 55.1(9)
Li1 B2 H2C 126.0(9)
B1 Li1 H1A 28.0(5)
B1 Li1 H1C 27.5(5)
B1 Li1 B2 95.28(11)
B1 Li1 H2A 91.2(5)
B1 Li1 H2B 94.8(5)
H1A Li1 H1C 55.5(7)
H1A Li1 H2A 82.4(7)
H1A Li1 H2B 110.3(7)
H1C Li1 H2A 101.1(7)
H1C Li1 H2B 80.1(7)
B2 Li1 H1A 98.5(5)
B2 Li1 H1C 92.5(5)
B2 Li1 H2A 27.2(5)
B2 Li1 H2B 27.4(5)
H2A Li1 H2B 54.5(7)
N1 Li1 B1 131.14(15)
N1 Li1 H1A 103.8(5)
N1 Li1 H1C 155.9(5)
N1 Li1 B2 103.78(13)
N1 Li1 H2A 86.6(5)
N1 Li1 H2B 121.9(5)
N1 Li1 N2 86.21(11)
N2 Li1 B1 106.22(13)
N2 Li1 H1A 115.7(5)
N2 Li1 H1C 92.3(5)
N2 Li1 B2 141.04(15)
N2 Li1 H2A 161.6(5)
N2 Li1 H2B 116.7(5)
C20 N1 Li1 111.14(15)
C21 N1 Li1 110.68(14)
C21 N1 C20 109.08(19)
C22 N1 Li1 104.20(14)
C22 N1 C20 110.36(19)
C22 N1 C21 111.33(16)
C23 N2 Li1 103.00(13)
C24 N2 Li1 114.84(16)
C24 N2 C23 109.29(18)
C24 N2 C25 110.42(19)
C25 N2 Li1 108.60(14)
C25 N2 C23 110.45(17)
P1 C1 H1 114.0(11)
P2 C1 P1 129.22(9)
P2 C1 H1 116.1(11)
P1 C2 H2 107.5
C3 C2 P1 113.43(11)
C3 C2 H2 107.5
C4 C2 P1 109.84(11)
C4 C2 H2 107.5
C4 C2 C3 110.95(15)
C2 C3 H3A 109.5
C2 C3 H3B 109.5
C2 C3 H3C 109.5
H3A C3 H3B 109.5
H3A C3 H3C 109.5
H3B C3 H3C 109.5
C2 C4 H4A 109.5
C2 C4 H4B 109.5
C2 C4 H4C 109.5
H4A C4 H4B 109.5
H4A C4 H4C 109.5
H4B C4 H4C 109.5
P1 C5 H5 108.0
C6 C5 P1 112.45(12)
C6 C5 H5 108.0
C6 C5 C7 110.55(15)
C7 C5 P1 109.56(12)
C7 C5 H5 108.0
C5 C6 H6A 109.5
C5 C6 H6B 109.5
C5 C6 H6C 109.5
H6A C6 H6B 109.5
H6A C6 H6C 109.5
H6B C6 H6C 109.5
C5 C7 H7A 109.5
C5 C7 H7B 109.5
C5 C7 H7C 109.5
H7A C7 H7B 109.5
H7A C7 H7C 109.5
H7B C7 H7C 109.5
C9 C8 P2 119.95(12)
C9 C8 C13 117.91(15)
C13 C8 P2 122.14(12)
C8 C9 H9 119.5
C8 C9 C10 121.09(16)
C10 C9 H9 119.5
C9 C10 H10 119.9
C11 C10 C9 120.28(17)
C11 C10 H10 119.9
C10 C11 H11 120.2
C10 C11 C12 119.58(17)
C12 C11 H11 120.2
C11 C12 H12 119.9
C11 C12 C13 120.13(17)
C13 C12 H12 119.9
C8 C13 H13 119.5
C12 C13 C8 121.00(16)
C12 C13 H13 119.5
C15 C14 P2 123.87(13)
C19 C14 P2 117.71(12)
C19 C14 C15 118.39(15)
C14 C15 H15 119.7
C16 C15 C14 120.54(17)
C16 C15 H15 119.7
C15 C16 H16 119.7
C17 C16 C15 120.54(17)
C17 C16 H16 119.7
C16 C17 H17 120.3
C16 C17 C18 119.39(17)
C18 C17 H17 120.3
C17 C18 H18 119.8
C17 C18 C19 120.43(18)
C19 C18 H18 119.8
C14 C19 H19 119.6
C18 C19 C14 120.71(17)
C18 C19 H19 119.6
N1 C20 H20A 109.5
N1 C20 H20B 109.5
N1 C20 H20C 109.5
H20A C20 H20B 109.5
H20A C20 H20C 109.5
H20B C20 H20C 109.5
N1 C21 H21A 109.5
N1 C21 H21B 109.5
N1 C21 H21C 109.5
H21A C21 H21B 109.5
H21A C21 H21C 109.5
H21B C21 H21C 109.5
N1 C22 H22A 109.3
N1 C22 H22B 109.3
N1 C22 C23 111.42(16)
H22A C22 H22B 108.0
C23 C22 H22A 109.3
C23 C22 H22B 109.3
N2 C23 C22 111.89(16)
N2 C23 H23A 109.2
N2 C23 H23B 109.2
C22 C23 H23A 109.2
C22 C23 H23B 109.2
H23A C23 H23B 107.9
N2 C24 H24A 109.5
N2 C24 H24B 109.5
N2 C24 H24C 109.5
H24A C24 H24B 109.5
H24A C24 H24C 109.5
H24B C24 H24C 109.5
N2 C25 H25A 109.5
N2 C25 H25B 109.5
N2 C25 H25C 109.5
H25A C25 H25B 109.5
H25A C25 H25C 109.5
H25B C25 H25C 109.5
C26 P3 B3 119.80(9)
C26 P3 C27 103.32(8)
C26 P3 C30 111.67(9)
C27 P3 B3 108.56(9)
C27 P3 C30 104.91(8)
C30 P3 B3 107.51(9)
C26 P4 B4 119.07(8)
C26 P4 C33 111.67(8)
C26 P4 C39 106.90(8)
C33 P4 B4 108.47(8)
C39 P4 B4 107.34(8)
C39 P4 C33 101.92(7)
P3 B3 H3D 109.2(10)
P3 B3 H3E 109.4(9)
P3 B3 H3F 105.9(10)
P3 B3 Li2 123.53(11)
H3D B3 H3E 109.9(13)
H3D B3 H3F 112.0(14)
H3E B3 H3F 110.3(14)
Li2 B3 H3D 57.7(10)
Li2 B3 H3E 52.3(9)
Li2 B3 H3F 130.4(10)
P4 B4 H4D 106.5(9)
P4 B4 H4E 107.1(9)
P4 B4 H4F 106.7(9)
P4 B4 Li2 126.41(11)
H4D B4 H4E 112.9(12)
H4D B4 H4F 111.9(13)
H4E B4 H4F 111.2(13)
Li2 B4 H4D 54.3(9)
Li2 B4 H4E 58.8(9)
Li2 B4 H4F 126.8(9)
B3 Li2 H3D 27.1(6)
B3 Li2 H3E 27.9(5)
B3 Li2 B4 94.75(11)
B3 Li2 H4D 94.0(5)
B3 Li2 H4E 91.5(5)
H3D Li2 H3E 55.0(8)
H3D Li2 H4D 79.9(7)
H3D Li2 H4E 101.2(7)
H3E Li2 H4D 108.8(7)
H3E Li2 H4E 82.3(7)
B4 Li2 H3D 91.9(5)
B4 Li2 H3E 97.6(5)
B4 Li2 H4D 26.7(5)
B4 Li2 H4E 27.2(5)
H4D Li2 H4E 53.7(7)
N3 Li2 B3 136.48(15)
N3 Li2 H3D 160.0(6)
N3 Li2 H3E 109.5(6)
N3 Li2 B4 103.45(12)
N3 Li2 H4D 119.3(5)
N3 Li2 H4E 87.7(5)
N4 Li2 B3 103.68(13)
N4 Li2 H3D 90.0(5)
N4 Li2 H3E 114.2(6)
N4 Li2 B4 141.94(15)
N4 Li2 H4D 117.6(5)
N4 Li2 H4E 163.5(5)
N4 Li2 N3 85.71(11)
C45 N3 Li2 111.93(14)
C45 N3 C46 109.21(15)
C45 N3 C47 111.12(15)
C46 N3 Li2 110.28(13)
C46 N3 C47 110.42(14)
C47 N3 Li2 103.79(12)
C48 N4 Li2 104.27(12)
C49 N4 Li2 109.40(13)
C49 N4 C48 110.46(13)
C50 N4 Li2 112.27(13)
C50 N4 C48 111.19(14)
C50 N4 C49 109.16(14)
P3 C26 H26 113.8(12)
P4 C26 P3 128.88(10)
P4 C26 H26 115.8(12)
P3 C27 H27 107.3
C28 C27 P3 109.52(13)
C28 C27 H27 107.3
C28 C27 C29 110.75(17)
C29 C27 P3 114.32(12)
C29 C27 H27 107.3
C27 C28 H28A 109.5
C27 C28 H28B 109.5
C27 C28 H28C 109.5
H28A C28 H28B 109.5
H28A C28 H28C 109.5
H28B C28 H28C 109.5
C27 C29 H29A 109.5
C27 C29 H29B 109.5
C27 C29 H29C 109.5
H29A C29 H29B 109.5
H29A C29 H29C 109.5
H29B C29 H29C 109.5
P3 C30 H30 108.4
C31 C30 P3 113.05(13)
C31 C30 H30 108.4
C31 C30 C32 109.80(16)
C32 C30 P3 108.66(12)
C32 C30 H30 108.4
C30 C31 H31A 109.5
C30 C31 H31B 109.5
C30 C31 H31C 109.5
H31A C31 H31B 109.5
H31A C31 H31C 109.5
H31B C31 H31C 109.5
C30 C32 H32A 109.5
C30 C32 H32B 109.5
C30 C32 H32C 109.5
H32A C32 H32B 109.5
H32A C32 H32C 109.5
H32B C32 H32C 109.5
C34 C33 P4 120.22(13)
C38 C33 P4 121.85(13)
C38 C33 C34 117.91(16)
C33 C34 H34 119.6
C35 C34 C33 120.72(18)
C35 C34 H34 119.6
C34 C35 H35 119.7
C36 C35 C34 120.55(18)
C36 C35 H35 119.7
C35 C36 H36 120.3
C35 C36 C37 119.47(18)
C37 C36 H36 120.3
C36 C37 H37 119.8
C36 C37 C38 120.36(18)
C38 C37 H37 119.8
C33 C38 C37 120.97(17)
C33 C38 H38 119.5
C37 C38 H38 119.5
C40 C39 P4 123.23(13)
C44 C39 P4 118.19(13)
C44 C39 C40 118.55(16)
C39 C40 H40 119.7
C41 C40 C39 120.67(18)
C41 C40 H40 119.7
C40 C41 H41 119.9
C42 C41 C40 120.15(18)
C42 C41 H41 119.9
C41 C42 H42 120.1
C41 C42 C43 119.76(18)
C43 C42 H42 120.1
C42 C43 H43 119.8
C42 C43 C44 120.46(19)
C44 C43 H43 119.8
C39 C44 C43 120.41(18)
C39 C44 H44 119.8
C43 C44 H44 119.8
N3 C45 H45A 109.5
N3 C45 H45B 109.5
N3 C45 H45C 109.5
H45A C45 H45B 109.5
H45A C45 H45C 109.5
H45B C45 H45C 109.5
N3 C46 H46A 109.5
N3 C46 H46B 109.5
N3 C46 H46C 109.5
H46A C46 H46B 109.5
H46A C46 H46C 109.5
H46B C46 H46C 109.5
N3 C47 H47A 109.5
N3 C47 H47B 109.5
N3 C47 C48 110.94(14)
H47A C47 H47B 108.0
C48 C47 H47A 109.5
C48 C47 H47B 109.5
N4 C48 C47 111.05(13)
N4 C48 H48A 109.4
N4 C48 H48B 109.4
C47 C48 H48A 109.4
C47 C48 H48B 109.4
H48A C48 H48B 108.0
N4 C49 H49A 109.5
N4 C49 H49B 109.5
N4 C49 H49C 109.5
H49A C49 H49B 109.5
H49A C49 H49C 109.5
H49B C49 H49C 109.5
N4 C50 H50A 109.5
N4 C50 H50B 109.5
N4 C50 H50C 109.5
H50A C50 H50B 109.5
H50A C50 H50C 109.5
H50B C50 H50C 109.5

loop_
_geom_bond_atom_site_label_1
_geom_bond_atom_site_label_2
_geom_bond_distance
P1 B1 1.9335(18)
P1 C1 1.7241(16)
P1 C2 1.8445(16)
P1 C5 1.8488(17)
P2 B2 1.9285(18)
P2 C1 1.7061(16)
P2 C8 1.8342(16)
P2 C14 1.8325(16)
B1 H1A 1.145(16)
B1 H1B 1.11(2)
B1 H1C 1.110(19)
B1 Li1 2.402(3)
B2 H2A 1.110(17)
B2 H2B 1.127(17)
B2 H2C 1.119(19)
B2 Li1 2.424(3)
Li1 H1A 1.927(17)
Li1 H1C 2.079(18)
Li1 H2A 2.083(17)
Li1 H2B 2.006(17)
Li1 N1 2.102(3)
Li1 N2 2.115(3)
N1 C20 1.472(3)
N1 C21 1.462(3)
N1 C22 1.457(3)
N2 C23 1.478(3)
N2 C24 1.448(3)
N2 C25 1.464(3)
C1 H1 0.935(18)
C2 H2 1.0000
C2 C3 1.527(2)
C2 C4 1.520(2)
C3 H3A 0.9800
C3 H3B 0.9800
C3 H3C 0.9800
C4 H4A 0.9800
C4 H4B 0.9800
C4 H4C 0.9800
C5 H5 1.0000
C5 C6 1.528(2)
C5 C7 1.529(2)
C6 H6A 0.9800
C6 H6B 0.9800
C6 H6C 0.9800
C7 H7A 0.9800
C7 H7B 0.9800
C7 H7C 0.9800
C8 C9 1.382(2)
C8 C13 1.389(2)
C9 H9 0.9500
C9 C10 1.386(2)
C10 H10 0.9500
C10 C11 1.372(3)
C11 H11 0.9500
C11 C12 1.376(3)
C12 H12 0.9500
C12 C13 1.385(2)
C13 H13 0.9500
C14 C15 1.390(2)
C14 C19 1.387(2)
C15 H15 0.9500
C15 C16 1.385(2)
C16 H16 0.9500
C16 C17 1.371(3)
C17 H17 0.9500
C17 C18 1.381(3)
C18 H18 0.9500
C18 C19 1.381(3)
C19 H19 0.9500
C20 H20A 0.9800
C20 H20B 0.9800
C20 H20C 0.9800
C21 H21A 0.9800
C21 H21B 0.9800
C21 H21C 0.9800
C22 H22A 0.9900
C22 H22B 0.9900
C22 C23 1.490(3)
C23 H23A 0.9900
C23 H23B 0.9900
C24 H24A 0.9800
C24 H24B 0.9800
C24 H24C 0.9800
C25 H25A 0.9800
C25 H25B 0.9800
C25 H25C 0.9800
P3 B3 1.9308(19)
P3 C26 1.7223(17)
P3 C27 1.8411(17)
P3 C30 1.8454(17)
P4 B4 1.9290(18)
P4 C26 1.7070(16)
P4 C33 1.8359(16)
P4 C39 1.8303(16)
B3 H3D 1.11(2)
B3 H3E 1.148(18)
B3 H3F 1.11(2)
B3 Li2 2.418(3)
B4 H4D 1.108(17)
B4 H4E 1.116(18)
B4 H4F 1.107(19)
B4 Li2 2.439(3)
Li2 H3D 2.051(19)
Li2 H3E 1.941(19)
Li2 H4D 2.007(17)
Li2 H4E 2.093(17)
Li2 N3 2.125(3)
Li2 N4 2.113(3)
N3 C45 1.461(2)
N3 C46 1.466(2)
N3 C47 1.470(2)
N4 C48 1.475(2)
N4 C49 1.465(2)
N4 C50 1.460(2)
C26 H26 0.94(2)
C27 H27 1.0000
C27 C28 1.518(3)
C27 C29 1.527(2)
C28 H28A 0.9800
C28 H28B 0.9800
C28 H28C 0.9800
C29 H29A 0.9800
C29 H29B 0.9800
C29 H29C 0.9800
C30 H30 1.0000
C30 C31 1.527(2)
C30 C32 1.531(3)
C31 H31A 0.9800
C31 H31B 0.9800
C31 H31C 0.9800
C32 H32A 0.9800
C32 H32B 0.9800
C32 H32C 0.9800
C33 C34 1.387(2)
C33 C38 1.382(2)
C34 H34 0.9500
C34 C35 1.384(3)
C35 H35 0.9500
C35 C36 1.367(3)
C36 H36 0.9500
C36 C37 1.368(3)
C37 H37 0.9500
C37 C38 1.385(3)
C38 H38 0.9500
C39 C40 1.389(2)
C39 C44 1.384(2)
C40 H40 0.9500
C40 C41 1.389(3)
C41 H41 0.9500
C41 C42 1.370(3)
C42 H42 0.9500
C42 C43 1.376(3)
C43 H43 0.9500
C43 C44 1.387(3)
C44 H44 0.9500
C45 H45A 0.9800
C45 H45B 0.9800
C45 H45C 0.9800
C46 H46A 0.9800
C46 H46B 0.9800
C46 H46C 0.9800
C47 H47A 0.9900
C47 H47B 0.9900
C47 C48 1.505(2)
C48 H48A 0.9900
C48 H48B 0.9900
C49 H49A 0.9800
C49 H49B 0.9800
C49 H49C 0.9800
C50 H50A 0.9800
C50 H50B 0.9800
C50 H50C 0.9800

loop_
_geom_torsion_atom_site_label_1
_geom_torsion_atom_site_label_2
_geom_torsion_atom_site_label_3
_geom_torsion_atom_site_label_4
_geom_torsion
P2 C8 C9 C10 178.50(15)
P2 C8 C13 C12 -179.11(14)
P2 C14 C15 C16 -177.71(13)
P2 C14 C19 C18 177.50(14)
B1 P1 C1 P2 36.16(16)
B1 P1 C2 C3 -64.00(15)
B1 P1 C2 C4 60.80(13)
B1 P1 C5 C6 168.11(13)
B1 P1 C5 C7 -68.53(14)
B2 P2 C1 P1 -19.92(16)
B2 P2 C8 C9 151.68(14)
B2 P2 C8 C13 -29.15(16)
B2 P2 C14 C15 105.77(15)
B2 P2 C14 C19 -72.02(15)
Li1 N1 C22 C23 -39.8(2)
Li1 N2 C23 C22 -39.3(2)
N1 C22 C23 N2 56.9(2)
C1 P1 C2 C3 167.86(13)
C1 P1 C2 C4 -67.35(13)
C1 P1 C5 C6 -57.69(15)
C1 P1 C5 C7 65.68(14)
C1 P2 C8 C9 19.14(16)
C1 P2 C8 C13 -161.68(14)
C1 P2 C14 C15 -125.67(14)
C1 P2 C14 C19 56.54(15)
C2 P1 C1 P2 156.61(12)
C2 P1 C5 C6 53.33(15)
C2 P1 C5 C7 176.69(12)
C5 P1 C1 P2 -92.07(13)
C5 P1 C2 C3 50.82(14)
C5 P1 C2 C4 175.61(12)
C8 P2 C1 P1 107.38(12)
C8 P2 C14 C15 -8.03(15)
C8 P2 C14 C19 174.18(13)
C8 C9 C10 C11 0.9(3)
C9 C8 C13 C12 0.1(3)
C9 C10 C11 C12 -0.5(3)
C10 C11 C12 C13 -0.2(3)
C11 C12 C13 C8 0.4(3)
C13 C8 C9 C10 -0.7(3)
C14 P2 C1 P1 -141.79(11)
C14 P2 C8 C9 -95.32(14)
C14 P2 C8 C13 83.86(15)
C14 C15 C16 C17 0.4(3)
C15 C14 C19 C18 -0.4(3)
C15 C16 C17 C18 -0.5(3)
C16 C17 C18 C19 0.1(3)
C17 C18 C19 C14 0.3(3)
C19 C14 C15 C16 0.1(2)
C20 N1 C22 C23 -159.21(18)
C21 N1 C22 C23 79.5(2)
C24 N2 C23 C22 -161.79(19)
C25 N2 C23 C22 76.5(2)
P4 C33 C34 C35 -179.70(16)
P4 C33 C38 C37 178.76(15)
P4 C39 C40 C41 -178.21(13)
P4 C39 C44 C43 177.81(14)
B3 P3 C26 P4 36.60(17)
B3 P3 C27 C28 59.74(15)
B3 P3 C27 C29 -65.20(17)
B3 P3 C30 C31 169.38(15)
B3 P3 C30 C32 -68.47(15)
B4 P4 C26 P3 -22.32(17)
B4 P4 C33 C34 170.82(15)
B4 P4 C33 C38 -7.81(17)
B4 P4 C39 C40 103.56(15)
B4 P4 C39 C44 -74.36(15)
Li2 N3 C47 C48 -40.98(18)
Li2 N4 C48 C47 -39.58(17)
N3 C47 C48 N4 57.63(19)
C26 P3 C27 C28 -68.44(15)
C26 P3 C27 C29 166.62(15)
C26 P3 C30 C31 -57.30(16)
C26 P3 C30 C32 64.86(15)
C26 P4 C33 C34 37.68(17)
C26 P4 C33 C38 -140.96(15)
C26 P4 C39 C40 -127.63(14)
C26 P4 C39 C44 54.45(15)
C27 P3 C26 P4 157.43(13)
C27 P3 C30 C31 53.95(16)
C27 P3 C30 C32 176.11(13)
C30 P3 C26 P4 -90.32(14)
C30 P3 C27 C28 174.44(13)
C30 P3 C27 C29 49.50(16)
C33 P4 C26 P3 105.33(13)
C33 P4 C39 C40 -10.34(15)
C33 P4 C39 C44 171.74(13)
C33 C34 C35 C36 1.1(3)
C34 C33 C38 C37 0.1(3)
C34 C35 C36 C37 -0.2(3)
C35 C36 C37 C38 -0.7(3)
C36 C37 C38 C33 0.8(3)
C38 C33 C34 C35 -1.0(3)
C39 P4 C26 P3 -144.00(12)
C39 P4 C33 C34 -76.12(16)
C39 P4 C33 C38 105.25(15)
C39 C40 C41 C42 0.1(3)
C40 C39 C44 C43 -0.2(3)
C40 C41 C42 C43 0.6(3)
C41 C42 C43 C44 -1.2(3)
C42 C43 C44 C39 0.9(3)
C44 C39 C40 C41 -0.3(3)
C45 N3 C47 C48 -161.45(16)
C46 N3 C47 C48 77.20(18)
C49 N4 C48 C47 77.85(17)
C50 N4 C48 C47 -160.78(15)
